data_4065604
loop_
_publ_author_name
'Leung, Wing-Por'
'Wan, Chi-Ling'
'Mak, Thomas C. W.'

_publ_section_title
;
 Synthesis and Structure of Magnesium and Group 13 Metal
 Bis(thiophosphinoyl)methanediide Complexes
;
_journal_issue 7
_journal_name_full Organometallics
_journal_page_first 1622
_journal_paper_doi 10.1021/om100019c
_journal_volume 29
_journal_year 2010
_chemical_formula_sum 'C50 H40 Cl2 Ga2 P4 S4'
_chemical_formula_weight 1103.28
_chemical_name_systematic
; 
 ? 
;
_space_group_IT_number 14
_symmetry_cell_setting monoclinic
_symmetry_space_group_name_Hall '-P 2ybc'
_symmetry_space_group_name_H-M 'P 1 21/c 1'
_atom_sites_solution_hydrogens geom
_atom_sites_solution_primary direct
_atom_sites_solution_secondary difmap
_audit_creation_method SHELXL-97
_cell_angle_alpha 90.00
_cell_angle_beta 106.293(11)
_cell_angle_gamma 90.00
_cell_formula_units_Z 2
_cell_length_a 11.557(8)
_cell_length_b 19.892(14)
_cell_length_c 12.418(8)
_cell_measurement_temperature 293(2)
_cell_volume 2740(3)
_computing_cell_refinement 'BRUKER SMART CCD DIFFRACTOMETER'
_computing_data_collection 'BRUKER SMART CCD DIFFRACTOMETER'
_computing_data_reduction 'BRUKER SMART CCD DIFFRACTOMETER'
_computing_molecular_graphics 'SIEMENS SHELXTL'
_computing_publication_material 'SIEMENS SHELXTL'
_computing_structure_refinement 'SHELXL-97 (Sheldrick, 2008)'
_computing_structure_solution 'SHELXS-97 (Sheldrick, 2008)'
_diffrn_ambient_temperature 293(2)
_diffrn_measured_fraction_theta_full 0.998
_diffrn_measured_fraction_theta_max 0.998
_diffrn_measurement_device_type 'BRUKER SMART CCD DIFFRACTOMETER'
_diffrn_measurement_method 'OMEGA SCAN'
_diffrn_radiation_monochromator graphite
_diffrn_radiation_source 'fine-focus sealed tube'
_diffrn_radiation_type MoK\a
_diffrn_radiation_wavelength 0.71073
_diffrn_reflns_av_R_equivalents 0.0963
_diffrn_reflns_av_sigmaI/netI 0.1130
_diffrn_reflns_limit_h_max 13
_diffrn_reflns_limit_h_min -13
_diffrn_reflns_limit_k_max 23
_diffrn_reflns_limit_k_min -23
_diffrn_reflns_limit_l_max 8
_diffrn_reflns_limit_l_min -14
_diffrn_reflns_number 14297
_diffrn_reflns_theta_full 25.00
_diffrn_reflns_theta_max 25.00
_diffrn_reflns_theta_min 1.84
_exptl_absorpt_coefficient_mu 1.381
_exptl_absorpt_correction_T_max 0.7456
_exptl_absorpt_correction_T_min 0.5666
_exptl_absorpt_correction_type SADABS
_exptl_absorpt_process_details SADABS
_exptl_crystal_colour colourless
_exptl_crystal_density_diffrn 1.337
_exptl_crystal_density_method 'not measured'
_exptl_crystal_description block
_exptl_crystal_F_000 1120
_exptl_crystal_size_max 0.40
_exptl_crystal_size_mid 0.30
_exptl_crystal_size_min 0.20
_platon_squeeze_details
;
;
_refine_diff_density_max 0.834
_refine_diff_density_min -0.523
_refine_diff_density_rms 0.110
_refine_ls_extinction_method none
_refine_ls_goodness_of_fit_ref 0.901
_refine_ls_hydrogen_treatment riding
_refine_ls_matrix_type full
_refine_ls_number_parameters 280
_refine_ls_number_reflns 4819
_refine_ls_number_restraints 0
_refine_ls_restrained_S_all 0.901
_refine_ls_R_factor_all 0.0875
_refine_ls_R_factor_gt 0.0524
_refine_ls_shift/su_max 0.001
_refine_ls_shift/su_mean 0.000
_refine_ls_structure_factor_coef Fsqd
_refine_ls_weighting_details 'calc w=1/[\s^2^(Fo^2^)+(0.0555P)^2^+0.0000P] where P=(Fo^2^+2Fc^2^)/3'
_refine_ls_weighting_scheme calc
_refine_ls_wR_factor_gt 0.1126
_refine_ls_wR_factor_ref 0.1235
_reflns_number_gt 3021
_reflns_number_total 4819
_reflns_threshold_expression >2sigma(I)
_cod_data_source_file om100019c_si_001.cif
_cod_data_source_block 4
_cod_depositor_comments
;
The following automatic conversions were performed:

'_symmetry_cell_setting' value 'Monoclinic' changed to 'monoclinic'
according to /home/saulius/struct/CIF-dictionaries/cif_core.dic
dictionary named 'cif_core.dic' version 2.4.1 from 2010-06-29.

Automatic conversion script
Id: cif_fix_values 1715 2011-07-08 13:25:40Z adriana 
;
_cod_original_sg_symbol_H-M P2(1)/c
_cod_database_code 4065604

loop_
_symmetry_equiv_pos_as_xyz
'x, y, z'
'-x, y+1/2, -z+1/2'
'-x, -y, -z'
'x, -y-1/2, z-1/2'

loop_
_atom_site_label
_atom_site_type_symbol
_atom_site_fract_x
_atom_site_fract_y
_atom_site_fract_z
_atom_site_U_iso_or_equiv
_atom_site_adp_type
_atom_site_occupancy
_atom_site_symmetry_multiplicity
_atom_site_calc_flag
_atom_site_refinement_flags
Ga1 Ga 0.58128(5) 0.99235(2) 0.88936(4) 0.02340(17) Uani 1 1 d .
Cl1 Cl 0.67452(12) 0.99412(6) 0.75563(11) 0.0395(3) Uani 1 1 d .
P1 P 0.37746(11) 1.09916(6) 0.87542(10) 0.0240(3) Uani 1 1 d .
P2 P 0.39005(11) 0.88142(6) 0.95502(10) 0.0226(3) Uani 1 1 d .
S1 S 0.27418(11) 1.05965(6) 0.97031(11) 0.0313(3) Uani 1 1 d .
S2 S 0.43488(12) 0.91350(6) 0.81492(10) 0.0306(3) Uani 1 1 d .
C1 C 0.5287(4) 1.0828(2) 0.9207(4) 0.0220(10) Uani 1 1 d .
C11 C 0.3179(4) 1.0676(2) 0.7355(4) 0.0288(12) Uani 1 1 d .
C12 C 0.2011(5) 1.0441(3) 0.7001(5) 0.0548(17) Uani 1 1 d .
H12A H 0.1523 1.0449 0.7482 0.066 Uiso 1 1 calc R
C13 C 0.1581(6) 1.0196(4) 0.5937(6) 0.085(2) Uani 1 1 d .
H13A H 0.0791 1.0041 0.5700 0.102 Uiso 1 1 calc R
C14 C 0.2272(7) 1.0173(3) 0.5208(5) 0.071(2) Uani 1 1 d .
H14A H 0.1956 1.0005 0.4486 0.086 Uiso 1 1 calc R
C15 C 0.3415(6) 1.0395(3) 0.5547(4) 0.0498(16) Uani 1 1 d .
H15A H 0.3895 1.0377 0.5059 0.060 Uiso 1 1 calc R
C16 C 0.3878(5) 1.0649(2) 0.6607(4) 0.0349(13) Uani 1 1 d .
H16A H 0.4668 1.0804 0.6830 0.042 Uiso 1 1 calc R
C21 C 0.3382(4) 1.1876(2) 0.8646(4) 0.0249(11) Uani 1 1 d .
C22 C 0.3519(5) 1.2239(2) 0.7733(5) 0.0434(15) Uani 1 1 d .
H22A H 0.3786 1.2026 0.7180 0.052 Uiso 1 1 calc R
C23 C 0.3256(5) 1.2920(3) 0.7654(5) 0.0487(16) Uani 1 1 d .
H23A H 0.3334 1.3163 0.7039 0.058 Uiso 1 1 calc R
C24 C 0.2883(5) 1.3234(3) 0.8468(5) 0.0478(16) Uani 1 1 d .
H24A H 0.2734 1.3694 0.8421 0.057 Uiso 1 1 calc R
C25 C 0.2725(6) 1.2880(3) 0.9352(5) 0.0534(17) Uani 1 1 d .
H25A H 0.2447 1.3094 0.9897 0.064 Uiso 1 1 calc R
C26 C 0.2985(5) 1.2193(2) 0.9437(5) 0.0440(15) Uani 1 1 d .
H26A H 0.2884 1.1951 1.0045 0.053 Uiso 1 1 calc R
C31 C 0.2306(4) 0.8957(2) 0.9303(4) 0.0274(11) Uani 1 1 d .
C32 C 0.1801(5) 0.8980(2) 1.0199(5) 0.0387(13) Uani 1 1 d .
H32A H 0.2288 0.8936 1.0932 0.046 Uiso 1 1 calc R
C33 C 0.0578(6) 0.9067(3) 0.9991(6) 0.0593(18) Uani 1 1 d .
H33A H 0.0246 0.9093 1.0590 0.071 Uiso 1 1 calc R
C34 C -0.0153(6) 0.9118(3) 0.8929(7) 0.068(2) Uani 1 1 d .
H34A H -0.0976 0.9187 0.8797 0.082 Uiso 1 1 calc R
C35 C 0.0341(6) 0.9067(3) 0.8063(6) 0.067(2) Uani 1 1 d .
H35A H -0.0162 0.9082 0.7333 0.080 Uiso 1 1 calc R
C36 C 0.1573(5) 0.8992(3) 0.8231(5) 0.0468(15) Uani 1 1 d .
H36A H 0.1893 0.8967 0.7624 0.056 Uiso 1 1 calc R
C41 C 0.3942(4) 0.7898(2) 0.9510(4) 0.0274(12) Uani 1 1 d .
C42 C 0.3948(5) 0.7566(2) 0.8552(4) 0.0384(14) Uani 1 1 d .
H42A H 0.4039 0.7805 0.7938 0.046 Uiso 1 1 calc R
C43 C 0.3821(6) 0.6882(2) 0.8489(5) 0.0500(16) Uani 1 1 d .
H43A H 0.3805 0.6659 0.7827 0.060 Uiso 1 1 calc R
C44 C 0.3719(5) 0.6529(3) 0.9396(5) 0.0449(15) Uani 1 1 d .
H44A H 0.3665 0.6063 0.9363 0.054 Uiso 1 1 calc R
C45 C 0.3697(6) 0.6857(3) 1.0349(5) 0.0524(17) Uani 1 1 d .
H45A H 0.3604 0.6618 1.0963 0.063 Uiso 1 1 calc R
C46 C 0.3812(5) 0.7542(2) 1.0398(4) 0.0384(14) Uani 1 1 d .
H46A H 0.3802 0.7766 1.1052 0.046 Uiso 1 1 calc R

loop_
_atom_site_aniso_label
_atom_site_aniso_U_11
_atom_site_aniso_U_22
_atom_site_aniso_U_33
_atom_site_aniso_U_23
_atom_site_aniso_U_13
_atom_site_aniso_U_12
Ga1 0.0333(3) 0.0206(3) 0.0206(3) -0.0002(2) 0.0145(2) 0.0023(2)
Cl1 0.0547(8) 0.0399(7) 0.0352(7) 0.0008(6) 0.0313(7) 0.0033(6)
P1 0.0315(7) 0.0223(6) 0.0196(7) 0.0011(5) 0.0095(6) 0.0037(5)
P2 0.0286(7) 0.0200(6) 0.0215(7) -0.0013(5) 0.0109(6) 0.0001(5)
S1 0.0293(7) 0.0347(7) 0.0335(8) 0.0101(6) 0.0145(6) 0.0046(6)
S2 0.0473(8) 0.0269(6) 0.0199(7) -0.0031(5) 0.0132(6) -0.0071(6)
C1 0.023(2) 0.026(2) 0.022(3) 0.000(2) 0.014(2) 0.0019(19)
C11 0.037(3) 0.023(2) 0.024(3) 0.001(2) 0.005(2) 0.006(2)
C12 0.037(3) 0.085(5) 0.037(4) -0.007(3) 0.000(3) -0.004(3)
C13 0.056(5) 0.130(7) 0.055(5) -0.025(5) -0.007(4) -0.027(5)
C14 0.094(6) 0.072(4) 0.029(4) -0.021(4) -0.015(4) 0.006(4)
C15 0.076(5) 0.050(3) 0.019(3) -0.003(3) 0.006(3) 0.016(3)
C16 0.042(3) 0.034(3) 0.029(3) 0.004(2) 0.011(3) 0.007(2)
C21 0.032(3) 0.023(2) 0.021(3) 0.004(2) 0.010(2) 0.006(2)
C22 0.071(4) 0.029(3) 0.038(3) 0.002(3) 0.029(3) 0.007(3)
C23 0.074(4) 0.030(3) 0.045(4) 0.018(3) 0.022(3) 0.003(3)
C24 0.072(4) 0.028(3) 0.043(4) 0.000(3) 0.016(3) 0.009(3)
C25 0.081(5) 0.033(3) 0.053(4) -0.005(3) 0.030(4) 0.015(3)
C26 0.075(4) 0.031(3) 0.034(3) 0.004(3) 0.028(3) 0.014(3)
C31 0.030(3) 0.025(2) 0.027(3) 0.001(2) 0.009(2) 0.002(2)
C32 0.034(3) 0.044(3) 0.041(3) -0.003(3) 0.015(3) -0.005(2)
C33 0.053(4) 0.069(4) 0.071(5) -0.016(4) 0.042(4) 0.002(3)
C34 0.032(4) 0.086(5) 0.084(6) -0.008(5) 0.011(4) 0.012(3)
C35 0.046(4) 0.088(5) 0.055(4) 0.005(4) -0.006(4) 0.007(4)
C36 0.033(3) 0.063(4) 0.043(4) -0.005(3) 0.009(3) 0.004(3)
C41 0.035(3) 0.025(2) 0.023(3) -0.003(2) 0.009(2) 0.000(2)
C42 0.065(4) 0.022(3) 0.038(3) 0.000(2) 0.030(3) -0.001(3)
C43 0.080(4) 0.029(3) 0.047(4) -0.008(3) 0.029(3) -0.004(3)
C44 0.067(4) 0.024(3) 0.052(4) -0.003(3) 0.031(3) -0.007(3)
C45 0.090(5) 0.031(3) 0.044(4) 0.009(3) 0.030(3) -0.009(3)
C46 0.060(4) 0.032(3) 0.024(3) -0.007(2) 0.015(3) -0.007(3)

loop_
_atom_type_symbol
_atom_type_description
_atom_type_scat_dispersion_real
_atom_type_scat_dispersion_imag
_atom_type_scat_source
C C 0.0033 0.0016 'International Tables Vol C Tables 4.2.6.8 and 6.1.1.4'
H H 0.0000 0.0000 'International Tables Vol C Tables 4.2.6.8 and 6.1.1.4'
P P 0.1023 0.0942 'International Tables Vol C Tables 4.2.6.8 and 6.1.1.4'
S S 0.1246 0.1234 'International Tables Vol C Tables 4.2.6.8 and 6.1.1.4'
Cl Cl 0.1484 0.1585 'International Tables Vol C Tables 4.2.6.8 and 6.1.1.4'
Ga Ga 0.2307 1.6083 'International Tables Vol C Tables 4.2.6.8 and 6.1.1.4'

loop_
_geom_angle_atom_site_label_1
_geom_angle_atom_site_label_2
_geom_angle_atom_site_label_3
_geom_angle
_geom_angle_site_symmetry_1
_geom_angle_site_symmetry_3
C1 Ga1 Cl1 111.98(14) . .
C1 Ga1 S1 117.42(13) . 3_677
Cl1 Ga1 S1 99.94(7) . 3_677
C1 Ga1 S2 117.92(14) . .
Cl1 Ga1 S2 99.60(6) . .
S1 Ga1 S2 107.12(6) 3_677 .
C1 P1 C11 109.3(2) . .
C1 P1 C21 114.9(2) . .
C11 P1 C21 104.3(2) . .
C1 P1 S1 116.33(17) . .
C11 P1 S1 107.15(19) . .
C21 P1 S1 103.92(18) . .
C1 P2 C31 111.2(2) 3_677 .
C1 P2 C41 115.2(2) 3_677 .
C31 P2 C41 100.7(2) . .
C1 P2 S2 115.36(17) 3_677 .
C31 P2 S2 107.20(17) . .
C41 P2 S2 105.81(18) . .
P1 S1 Ga1 101.05(8) . 3_677
P2 S2 Ga1 101.73(7) . .
P1 C1 P2 117.8(3) . 3_677
P1 C1 Ga1 116.9(2) . .
P2 C1 Ga1 115.7(2) 3_677 .
C12 C11 C16 118.3(5) . .
C12 C11 P1 120.2(4) . .
C16 C11 P1 121.5(4) . .
C13 C12 C11 119.2(6) . .
C12 C13 C14 122.2(7) . .
C15 C14 C13 119.2(6) . .
C14 C15 C16 120.4(6) . .
C15 C16 C11 120.8(5) . .
C26 C21 C22 119.4(4) . .
C26 C21 P1 121.8(4) . .
C22 C21 P1 118.8(4) . .
C23 C22 C21 119.5(5) . .
C24 C23 C22 120.4(6) . .
C23 C24 C25 120.4(5) . .
C24 C25 C26 119.5(6) . .
C21 C26 C25 120.7(5) . .
C36 C31 C32 119.5(5) . .
C36 C31 P2 120.0(4) . .
C32 C31 P2 120.3(4) . .
C33 C32 C31 119.5(5) . .
C34 C33 C32 121.3(6) . .
C33 C34 C35 118.7(6) . .
C34 C35 C36 122.1(6) . .
C31 C36 C35 118.8(6) . .
C46 C41 C42 119.1(4) . .
C46 C41 P2 119.4(4) . .
C42 C41 P2 121.0(4) . .
C41 C42 C43 120.3(5) . .
C44 C43 C42 119.9(5) . .
C45 C44 C43 120.1(5) . .
C44 C45 C46 119.3(5) . .
C41 C46 C45 121.1(5) . .

loop_
_geom_bond_atom_site_label_1
_geom_bond_atom_site_label_2
_geom_bond_distance
_geom_bond_site_symmetry_2
Ga1 C1 1.972(4) .
Ga1 Cl1 2.2192(18) .
Ga1 S1 2.2944(16) 3_677
Ga1 S2 2.3023(16) .
P1 C1 1.710(5) .
P1 C11 1.794(5) .
P1 C21 1.813(4) .
P1 S1 2.054(2) .
P2 C1 1.720(5) 3_677
P2 C31 1.804(5) .
P2 C41 1.825(5) .
P2 S2 2.051(2) .
S1 Ga1 2.2943(16) 3_677
C1 P2 1.720(5) 3_677
C11 C12 1.378(7) .
C11 C16 1.392(7) .
C12 C13 1.365(8) .
C13 C14 1.366(10) .
C14 C15 1.344(9) .
C15 C16 1.371(7) .
C21 C26 1.351(7) .
C21 C22 1.389(7) .
C22 C23 1.386(7) .
C23 C24 1.357(8) .
C24 C25 1.358(8) .
C25 C26 1.398(7) .
C31 C36 1.364(7) .
C31 C32 1.395(7) .
C32 C33 1.375(8) .
C33 C34 1.355(8) .
C34 C35 1.355(9) .
C35 C36 1.388(8) .
C41 C46 1.354(7) .
C41 C42 1.362(6) .
C42 C43 1.368(7) .
C43 C44 1.359(7) .
C44 C45 1.358(7) .
C45 C46 1.368(7) .

loop_
_platon_squeeze_void_nr
_platon_squeeze_void_average_x
_platon_squeeze_void_average_y
_platon_squeeze_void_average_z
_platon_squeeze_void_volume
_platon_squeeze_void_count_electrons
1 -0.039 0.250 -0.024 300.0 80.2
2 0.039 0.750 -0.001 300.1 77.9
